data_4105689
loop_
_publ_author_name
'Xue Gao'
'Yit-Heng Chooi'
'Brian D. Ames'
'Peng Wang'
'Christopher T. Walsh'
'Yi Tang'

_publ_section_title
;
 Fungal Indole Alkaloid Biosynthesis: Genetic and Biochemical
 Investigation of the Tryptoquialanine Pathway in Penicillium aethiopicum
;
_journal_name_full 'Journal of the American Chemical Society'
_journal_page_first 2729
_journal_page_last 2741
_journal_paper_doi 10.1021/ja1101085
_journal_volume 133
_journal_year 2011
_chemical_absolute_configuration syn
_chemical_formula_moiety 'C27 H26 N4 O7, 0.4(C H2 Cl2)'
_chemical_formula_sum 'C27.4 H26.8 Cl0.8 N4 O7'
_chemical_formula_weight 552.49
_chemical_name_systematic
; 
 ? 
;
_space_group_IT_number 20
_symmetry_cell_setting orthorhombic
_symmetry_space_group_name_Hall 'C 2c 2'
_symmetry_space_group_name_H-M 'C 2 2 21'
_atom_sites_solution_hydrogens geom
_atom_sites_solution_primary direct
_atom_sites_solution_secondary difmap
_audit_creation_method SHELXL-97
_cell_angle_alpha 90.00
_cell_angle_beta 90.00
_cell_angle_gamma 90.00
_cell_formula_units_Z 8
_cell_length_a 14.158(10)
_cell_length_b 21.005(14)
_cell_length_c 18.336(12)
_cell_measurement_reflns_used 6528
_cell_measurement_temperature 296(2)
_cell_measurement_theta_max 23.77
_cell_measurement_theta_min 3.93
_cell_volume 5453(6)
_computing_cell_refinement 'Bruker SAINT'
_computing_data_collection 'Bruker APEX2'
_computing_data_reduction 'Bruker SAINT'
_computing_molecular_graphics 'Bruker SHELXTL'
_computing_publication_material 'Bruker SHELXTL'
_computing_structure_refinement 'SHELXL-97 (Sheldrick, 2008)'
_computing_structure_solution 'SHELXS-97 (Sheldrick, 2008)'
_diffrn_ambient_temperature 296(2)
_diffrn_measured_fraction_theta_full 0.985
_diffrn_measured_fraction_theta_max 0.985
_diffrn_measurement_device_type 'Bruker APEX-II CCD'
_diffrn_measurement_method '\f and \w scans'
_diffrn_radiation_monochromator graphite
_diffrn_radiation_source 'fine-focus sealed tube'
_diffrn_radiation_type MoK\a
_diffrn_radiation_wavelength 0.71073
_diffrn_reflns_av_R_equivalents 0.0533
_diffrn_reflns_av_sigmaI/netI 0.0337
_diffrn_reflns_limit_h_max 18
_diffrn_reflns_limit_h_min -18
_diffrn_reflns_limit_k_max 27
_diffrn_reflns_limit_k_min -28
_diffrn_reflns_limit_l_max 23
_diffrn_reflns_limit_l_min -24
_diffrn_reflns_number 29867
_diffrn_reflns_theta_full 28.32
_diffrn_reflns_theta_max 28.32
_diffrn_reflns_theta_min 3.86
_exptl_absorpt_coefficient_mu 0.173
_exptl_absorpt_correction_T_max 0.9828
_exptl_absorpt_correction_T_min 0.9013
_exptl_absorpt_correction_type multi-scan
_exptl_absorpt_process_details 'Sadabs (Bruker)'
_exptl_crystal_colour colorless
_exptl_crystal_density_diffrn 1.346
_exptl_crystal_description platelet
_exptl_crystal_F_000 2310
_exptl_crystal_size_max 0.40
_exptl_crystal_size_mid 0.20
_exptl_crystal_size_min 0.10
_refine_diff_density_max 0.410
_refine_diff_density_min -0.250
_refine_diff_density_rms 0.040
_refine_ls_abs_structure_details 'Flack H D (1983), Acta Cryst. A39, 876-881'
_refine_ls_extinction_method none
_refine_ls_goodness_of_fit_ref 1.023
_refine_ls_hydrogen_treatment constr
_refine_ls_matrix_type full
_refine_ls_number_parameters 360
_refine_ls_number_reflns 3665
_refine_ls_number_restraints 9
_refine_ls_restrained_S_all 1.023
_refine_ls_R_factor_all 0.0765
_refine_ls_R_factor_gt 0.0491
_refine_ls_shift/su_max 0.003
_refine_ls_shift/su_mean 0.001
_refine_ls_structure_factor_coef Fsqd
_refine_ls_weighting_details 'calc w=1/[\s^2^(Fo^2^)+(0.0934P)^2^+1.3454P] where P=(Fo^2^+2Fc^2^)/3'
_refine_ls_weighting_scheme calc
_refine_ls_wR_factor_gt 0.1414
_refine_ls_wR_factor_ref 0.1666
_reflns_number_gt 2454
_reflns_number_total 3665
_reflns_threshold_expression >2sigma(I)
_cod_data_source_file ja1101085_si_001.cif
_cod_data_source_block eng110s-new
_cod_original_formula_sum 'C27.40 H26.80 Cl0.80 N4 O7'
_cod_database_code 4105689

loop_
_symmetry_equiv_pos_as_xyz
'x, y, z'
'-x, -y, z+1/2'
'-x, y, -z+1/2'
'x, -y, -z'
'x+1/2, y+1/2, z'
'-x+1/2, -y+1/2, z+1/2'
'-x+1/2, y+1/2, -z+1/2'
'x+1/2, -y+1/2, -z'

loop_
_atom_site_label
_atom_site_type_symbol
_atom_site_fract_x
_atom_site_fract_y
_atom_site_fract_z
_atom_site_U_iso_or_equiv
_atom_site_adp_type
_atom_site_occupancy
_atom_site_symmetry_multiplicity
_atom_site_calc_flag
_atom_site_refinement_flags
_atom_site_disorder_group
N1 N 0.3913(2) 0.65559(18) 0.18929(16) 0.0737(8) Uani 1 1 d . .
C2 C 0.4081(3) 0.65803(19) 0.11095(19) 0.0660(9) Uani 1 1 d . .
H2 H 0.4754 0.6520 0.1005 0.079 Uiso 1 1 calc R .
C3 C 0.3762(2) 0.72421(18) 0.08692(17) 0.0592(8) Uani 1 1 d . .
C4 C 0.3781(2) 0.7604(2) 0.15878(19) 0.0659(9) Uani 1 1 d . .
C5 C 0.3721(3) 0.8253(2) 0.1711(2) 0.0799(11) Uani 1 1 d . .
H5 H 0.3706 0.8544 0.1329 0.096 Uiso 1 1 calc R .
C6 C 0.3683(3) 0.8452(3) 0.2445(3) 0.0998(16) Uani 1 1 d . .
H6 H 0.3656 0.8886 0.2546 0.120 Uiso 1 1 calc R .
C7 C 0.3686(3) 0.8034(3) 0.3011(3) 0.0960(16) Uani 1 1 d . .
H7 H 0.3643 0.8186 0.3486 0.115 Uiso 1 1 calc R .
C8 C 0.3752(3) 0.7378(3) 0.2889(2) 0.0848(13) Uani 1 1 d . .
H8 H 0.3762 0.7089 0.3274 0.102 Uiso 1 1 calc R .
C9 C 0.3802(2) 0.7179(2) 0.21654(19) 0.0709(10) Uani 1 1 d . .
O10 O 0.27683(15) 0.72037(12) 0.06285(12) 0.0607(5) Uani 1 1 d . .
C11 C 0.2622(2) 0.75013(18) -0.00104(19) 0.0588(7) Uani 1 1 d . .
C12 C 0.3532(2) 0.78165(18) -0.02550(17) 0.0600(7) Uani 1 1 d . .
H12 H 0.3492 0.8270 -0.0134 0.072 Uiso 1 1 calc R .
C13 C 0.4300(2) 0.75247(18) 0.02129(18) 0.0625(8) Uani 1 1 d . .
H13A H 0.4748 0.7846 0.0371 0.075 Uiso 1 1 calc R .
H13B H 0.4636 0.7195 -0.0052 0.075 Uiso 1 1 calc R .
C14 C 0.3580(3) 0.5978(3) 0.2114(2) 0.0860(12) Uani 1 1 d . .
C15 C 0.3597(3) 0.5546(2) 0.1439(3) 0.0849(12) Uani 1 1 d . .
N16 N 0.3541(3) 0.60410(17) 0.08490(18) 0.0752(8) Uani 1 1 d . .
N17 N 0.36600(19) 0.77603(14) -0.10509(14) 0.0599(7) Uani 1 1 d . .
C18 C 0.3593(2) 0.71445(18) -0.13258(18) 0.0612(8) Uani 1 1 d . .
C19 C 0.3726(2) 0.70863(18) -0.21088(18) 0.0610(8) Uani 1 1 d . .
C20 C 0.3747(3) 0.6488(2) -0.2440(2) 0.0713(9) Uani 1 1 d . .
H20 H 0.3692 0.6122 -0.2158 0.086 Uiso 1 1 calc R .
C21 C 0.3850(3) 0.6441(2) -0.3189(2) 0.0800(11) Uani 1 1 d . .
H21 H 0.3867 0.6044 -0.3413 0.096 Uiso 1 1 calc R .
C22 C 0.3928(3) 0.6996(2) -0.3606(2) 0.0768(11) Uani 1 1 d . .
H22 H 0.3990 0.6964 -0.4110 0.092 Uiso 1 1 calc R .
C23 C 0.3915(2) 0.7580(2) -0.32884(19) 0.0705(9) Uani 1 1 d . .
H23 H 0.3968 0.7944 -0.3575 0.085 Uiso 1 1 calc R .
C24 C 0.3821(2) 0.76381(18) -0.25292(18) 0.0611(8) Uani 1 1 d . .
N25 N 0.3866(2) 0.82398(16) -0.22114(16) 0.0680(8) Uani 1 1 d . .
C26 C 0.3802(2) 0.82827(17) -0.15132(19) 0.0636(8) Uani 1 1 d . .
C27 C 0.3953(3) 0.89266(19) -0.1165(2) 0.0742(10) Uani 1 1 d . .
H27 H 0.3465 0.9000 -0.0796 0.089 Uiso 1 1 calc R .
C28 C 0.3963(5) 0.9473(2) -0.1697(3) 0.1066(16) Uani 1 1 d . .
H28A H 0.4405 0.9385 -0.2081 0.160 Uiso 1 1 calc R .
H28B H 0.4148 0.9856 -0.1449 0.160 Uiso 1 1 calc R .
H28C H 0.3344 0.9528 -0.1901 0.160 Uiso 1 1 calc R .
C29 C 0.4522(3) 0.5161(2) 0.1432(3) 0.0970(14) Uani 1 1 d . .
H29A H 0.4543 0.4887 0.1851 0.146 Uiso 1 1 calc R .
H29B H 0.5050 0.5448 0.1444 0.146 Uiso 1 1 calc R .
H29C H 0.4551 0.4909 0.0996 0.146 Uiso 1 1 calc R .
C30 C 0.2735(4) 0.5119(3) 0.1409(4) 0.1152(19) Uani 1 1 d . .
H30A H 0.2174 0.5375 0.1436 0.173 Uiso 1 1 calc R .
H30B H 0.2748 0.4828 0.1813 0.173 Uiso 1 1 calc R .
H30C H 0.2737 0.4884 0.0960 0.173 Uiso 1 1 calc R .
O31 O 0.4876(2) 0.88897(13) -0.08141(16) 0.0801(7) Uani 1 1 d . .
C32 C 0.4978(4) 0.90986(17) -0.0125(3) 0.0807(11) Uani 1 1 d . .
O33 O 0.4328(3) 0.92766(18) 0.0240(2) 0.1109(12) Uani 1 1 d . .
C34 C 0.5989(4) 0.9069(3) 0.0109(3) 0.1071(17) Uani 1 1 d . .
H34A H 0.6029 0.9142 0.0625 0.161 Uiso 1 1 calc R .
H34B H 0.6344 0.9390 -0.0144 0.161 Uiso 1 1 calc R .
H34C H 0.6243 0.8657 -0.0004 0.161 Uiso 1 1 calc R .
O35 O 0.3351(3) 0.5834(2) 0.27315(18) 0.1149(13) Uani 1 1 d . .
O36 O 0.3997(3) 0.58052(16) 0.01932(17) 0.1015(10) Uani 1 1 d . .
H36 H 0.3682 0.5905 -0.0164 0.152 Uiso 1 1 calc R .
O37 O 0.18572(17) 0.75302(13) -0.02936(13) 0.0699(6) Uani 1 1 d . .
O38 O 0.3433(2) 0.67010(12) -0.09099(13) 0.0714(6) Uani 1 1 d . .
C1S C 0.2124(15) 1.0016(5) 0.9606(11) 0.1672(11) Uani 0.40 1 d PD 1
H1SA H 0.1989 1.0047 0.9089 0.251 Uiso 0.40 1 calc PR 1
H1SB H 0.2806 1.0011 0.9662 0.251 Uiso 0.40 1 calc PR 1
Cl1 Cl 0.16592(19) 0.92754(15) 0.99390(19) 0.1672(11) Uani 0.80 1 d PDU 1

loop_
_atom_site_aniso_label
_atom_site_aniso_U_11
_atom_site_aniso_U_22
_atom_site_aniso_U_33
_atom_site_aniso_U_23
_atom_site_aniso_U_13
_atom_site_aniso_U_12
N1 0.0648(17) 0.109(2) 0.0474(16) 0.0066(16) -0.0019(13) 0.0055(17)
C2 0.0583(18) 0.092(2) 0.0474(17) 0.0014(16) -0.0006(14) 0.0009(17)
C3 0.0470(15) 0.086(2) 0.0445(16) -0.0047(14) -0.0012(12) -0.0026(15)
C4 0.0480(16) 0.099(2) 0.0510(18) -0.0112(17) -0.0010(14) -0.0038(16)
C5 0.064(2) 0.103(3) 0.073(2) -0.023(2) 0.0013(19) -0.005(2)
C6 0.074(3) 0.138(4) 0.088(3) -0.048(3) 0.005(2) -0.006(3)
C7 0.063(2) 0.162(5) 0.063(3) -0.039(3) 0.0002(19) -0.002(3)
C8 0.0557(19) 0.152(4) 0.0466(19) -0.010(2) -0.0043(15) 0.004(2)
C9 0.0442(15) 0.121(3) 0.0471(18) -0.0071(19) -0.0006(13) 0.0033(19)
O10 0.0468(11) 0.0896(14) 0.0458(11) 0.0009(11) 0.0026(9) -0.0057(10)
C11 0.0541(16) 0.0789(18) 0.0432(15) -0.0049(14) 0.0030(13) -0.0023(15)
C12 0.0566(16) 0.0766(19) 0.0467(16) -0.0009(15) 0.0034(13) -0.0048(15)
C13 0.0497(16) 0.083(2) 0.0547(19) 0.0000(17) 0.0053(13) -0.0057(15)
C14 0.071(2) 0.124(3) 0.063(2) 0.025(2) -0.0033(19) 0.008(2)
C15 0.072(2) 0.099(3) 0.084(3) 0.022(2) -0.013(2) -0.003(2)
N16 0.078(2) 0.0834(19) 0.0642(19) 0.0052(15) -0.0092(16) -0.0008(16)
N17 0.0565(14) 0.0777(17) 0.0457(14) 0.0025(12) 0.0041(11) -0.0044(13)
C18 0.0582(17) 0.078(2) 0.0471(17) 0.0015(16) 0.0033(14) 0.0000(16)
C19 0.0492(15) 0.086(2) 0.0478(17) 0.0019(15) -0.0004(13) 0.0023(15)
C20 0.067(2) 0.090(2) 0.057(2) -0.0026(18) 0.0007(17) 0.0048(19)
C21 0.074(2) 0.109(3) 0.057(2) -0.015(2) -0.0057(18) 0.010(2)
C22 0.0572(18) 0.128(3) 0.0455(18) -0.004(2) -0.0049(15) 0.001(2)
C23 0.0490(16) 0.112(3) 0.0510(19) 0.0097(19) -0.0045(14) -0.0051(18)
C24 0.0430(14) 0.094(2) 0.0467(16) 0.0044(16) -0.0031(13) -0.0001(15)
N25 0.0601(16) 0.088(2) 0.0555(17) 0.0130(14) -0.0032(13) -0.0014(14)
C26 0.0512(17) 0.081(2) 0.059(2) 0.0106(17) -0.0003(15) 0.0006(15)
C27 0.074(2) 0.078(2) 0.070(2) 0.0073(18) -0.0003(19) -0.0008(18)
C28 0.137(4) 0.088(3) 0.095(3) 0.021(3) -0.020(3) -0.015(3)
C29 0.085(3) 0.105(3) 0.101(3) 0.017(3) -0.013(3) 0.012(2)
C30 0.079(3) 0.116(4) 0.151(5) 0.039(4) -0.012(3) -0.014(3)
O31 0.0749(16) 0.0898(16) 0.0756(18) -0.0085(14) -0.0047(14) -0.0054(14)
C32 0.106(3) 0.0608(19) 0.075(3) 0.0021(19) -0.011(3) -0.012(2)
O33 0.140(3) 0.109(2) 0.084(2) -0.0249(19) -0.005(2) 0.005(2)
C34 0.115(4) 0.101(3) 0.105(4) 0.012(3) -0.040(3) -0.024(3)
O35 0.103(2) 0.167(3) 0.075(2) 0.046(2) 0.0089(19) 0.013(2)
O36 0.143(3) 0.0922(19) 0.0689(19) -0.0099(15) -0.012(2) 0.012(2)
O37 0.0551(13) 0.0977(17) 0.0570(13) -0.0005(13) -0.0055(10) -0.0015(12)
O38 0.0838(16) 0.0797(15) 0.0507(12) 0.0044(11) 0.0035(12) -0.0067(13)
C1S 0.1200(16) 0.186(2) 0.195(3) 0.066(2) 0.0127(17) -0.0194(16)
Cl1 0.1200(16) 0.186(2) 0.195(3) 0.066(2) 0.0127(17) -0.0194(16)

loop_
_atom_type_symbol
_atom_type_description
_atom_type_scat_dispersion_real
_atom_type_scat_dispersion_imag
_atom_type_scat_source
C C 0.0033 0.0000 'International Tables Vol C Tables 4.2.6.8 and 6.1.1.4'
H H 0.0000 0.0000 'International Tables Vol C Tables 4.2.6.8 and 6.1.1.4'
N N 0.0061 0.0000 'International Tables Vol C Tables 4.2.6.8 and 6.1.1.4'
O O 0.0106 0.0000 'International Tables Vol C Tables 4.2.6.8 and 6.1.1.4'
Cl Cl 0.1484 0.0000 'International Tables Vol C Tables 4.2.6.8 and 6.1.1.4'

loop_
_geom_angle_atom_site_label_1
_geom_angle_atom_site_label_2
_geom_angle_atom_site_label_3
_geom_angle
_geom_angle_site_symmetry_1
_geom_angle_site_symmetry_3
C14 N1 C9 133.0(3) . .
C14 N1 C2 112.4(4) . .
C9 N1 C2 109.6(3) . .
N16 C2 N1 102.2(3) . .
N16 C2 C3 117.4(3) . .
N1 C2 C3 105.5(3) . .
N16 C2 H2 110.4 . .
N1 C2 H2 110.4 . .
C3 C2 H2 110.4 . .
O10 C3 C4 107.6(3) . .
O10 C3 C2 108.6(3) . .
C4 C3 C2 101.5(3) . .
O10 C3 C13 105.0(3) . .
C4 C3 C13 118.3(3) . .
C2 C3 C13 115.4(3) . .
C5 C4 C9 120.8(4) . .
C5 C4 C3 129.3(4) . .
C9 C4 C3 109.8(3) . .
C4 C5 C6 116.7(5) . .
C4 C5 H5 121.6 . .
C6 C5 H5 121.6 . .
C7 C6 C5 122.4(5) . .
C7 C6 H6 118.8 . .
C5 C6 H6 118.8 . .
C6 C7 C8 121.1(4) . .
C6 C7 H7 119.5 . .
C8 C7 H7 119.5 . .
C9 C8 C7 116.8(5) . .
C9 C8 H8 121.6 . .
C7 C8 H8 121.6 . .
C4 C9 C8 122.2(4) . .
C4 C9 N1 109.3(3) . .
C8 C9 N1 128.5(4) . .
C11 O10 C3 112.4(2) . .
O37 C11 O10 122.6(3) . .
O37 C11 C12 128.0(3) . .
O10 C11 C12 109.3(3) . .
N17 C12 C13 116.1(3) . .
N17 C12 C11 111.2(3) . .
C13 C12 C11 105.4(3) . .
N17 C12 H12 107.9 . .
C13 C12 H12 107.9 . .
C11 C12 H12 107.9 . .
C12 C13 C3 104.1(3) . .
C12 C13 H13A 110.9 . .
C3 C13 H13A 110.9 . .
C12 C13 H13B 110.9 . .
C3 C13 H13B 110.9 . .
H13A C13 H13B 109.0 . .
O35 C14 N1 126.2(5) . .
O35 C14 C15 127.4(5) . .
N1 C14 C15 106.4(3) . .
N16 C15 C30 109.9(4) . .
N16 C15 C14 99.8(4) . .
C30 C15 C14 111.5(4) . .
N16 C15 C29 113.7(4) . .
C30 C15 C29 112.0(4) . .
C14 C15 C29 109.3(4) . .
C2 N16 O36 107.8(3) . .
C2 N16 C15 106.0(3) . .
O36 N16 C15 109.7(3) . .
C18 N17 C26 121.2(3) . .
C18 N17 C12 115.1(3) . .
C26 N17 C12 123.6(3) . .
O38 C18 N17 119.6(3) . .
O38 C18 C19 125.1(3) . .
N17 C18 C19 115.3(3) . .
C20 C19 C24 120.3(3) . .
C20 C19 C18 120.5(3) . .
C24 C19 C18 119.2(3) . .
C21 C20 C19 119.8(4) . .
C21 C20 H20 120.1 . .
C19 C20 H20 120.1 . .
C20 C21 C22 119.5(4) . .
C20 C21 H21 120.3 . .
C22 C21 H21 120.3 . .
C23 C22 C21 121.1(4) . .
C23 C22 H22 119.4 . .
C21 C22 H22 119.4 . .
C22 C23 C24 120.3(4) . .
C22 C23 H23 119.8 . .
C24 C23 H23 119.8 . .
N25 C24 C19 121.7(3) . .
N25 C24 C23 119.3(3) . .
C19 C24 C23 118.9(4) . .
C26 N25 C24 118.4(3) . .
N25 C26 N17 123.9(3) . .
N25 C26 C27 118.2(3) . .
N17 C26 C27 117.8(3) . .
O31 C27 C28 108.5(4) . .
O31 C27 C26 105.4(3) . .
C28 C27 C26 114.2(4) . .
O31 C27 H27 109.5 . .
C28 C27 H27 109.5 . .
C26 C27 H27 109.5 . .
C27 C28 H28A 109.5 . .
C27 C28 H28B 109.5 . .
H28A C28 H28B 109.5 . .
C27 C28 H28C 109.5 . .
H28A C28 H28C 109.5 . .
H28B C28 H28C 109.5 . .
C15 C29 H29A 109.5 . .
C15 C29 H29B 109.5 . .
H29A C29 H29B 109.5 . .
C15 C29 H29C 109.5 . .
H29A C29 H29C 109.5 . .
H29B C29 H29C 109.5 . .
C15 C30 H30A 109.5 . .
C15 C30 H30B 109.5 . .
H30A C30 H30B 109.5 . .
C15 C30 H30C 109.5 . .
H30A C30 H30C 109.5 . .
H30B C30 H30C 109.5 . .
C32 O31 C27 119.6(4) . .
O33 C32 O31 122.9(5) . .
O33 C32 C34 126.0(5) . .
O31 C32 C34 111.1(5) . .
C32 C34 H34A 109.5 . .
C32 C34 H34B 109.5 . .
H34A C34 H34B 109.5 . .
C32 C34 H34C 109.5 . .
H34A C34 H34C 109.5 . .
H34B C34 H34C 109.5 . .
N16 O36 H36 109.5 . .
Cl1 C1S Cl1 114.7(11) . 4_577
Cl1 C1S H1SA 108.6 . .
Cl1 C1S H1SA 108.6 4_577 .
Cl1 C1S H1SB 108.6 . .
Cl1 C1S H1SB 108.6 4_577 .
H1SA C1S H1SB 107.6 . .

loop_
_geom_bond_atom_site_label_1
_geom_bond_atom_site_label_2
_geom_bond_distance
_geom_bond_site_symmetry_2
N1 C14 1.363(6) .
N1 C9 1.409(6) .
N1 C2 1.457(5) .
C2 N16 1.448(5) .
C2 C3 1.527(5) .
C2 H2 0.9800 .
C3 O10 1.476(4) .
C3 C4 1.522(5) .
C3 C13 1.543(5) .
C4 C5 1.384(6) .
C4 C9 1.386(6) .
C5 C6 1.411(7) .
C5 H5 0.9300 .
C6 C7 1.359(8) .
C6 H6 0.9300 .
C7 C8 1.398(8) .
C7 H7 0.9300 .
C8 C9 1.394(5) .
C8 H8 0.9300 .
O10 C11 1.344(4) .
C11 O37 1.203(4) .
C11 C12 1.516(5) .
C12 N17 1.475(4) .
C12 C13 1.514(5) .
C12 H12 0.9800 .
C13 H13A 0.9700 .
C13 H13B 0.9700 .
C14 O35 1.216(5) .
C14 C15 1.535(7) .
C15 N16 1.503(6) .
C15 C30 1.514(7) .
C15 C29 1.539(7) .
N16 O36 1.452(5) .
N17 C18 1.392(5) .
N17 C26 1.401(4) .
C18 O38 1.225(4) .
C18 C19 1.453(5) .
C19 C20 1.396(6) .
C19 C24 1.398(5) .
C20 C21 1.386(6) .
C20 H20 0.9300 .
C21 C22 1.398(6) .
C21 H21 0.9300 .
C22 C23 1.359(6) .
C22 H22 0.9300 .
C23 C24 1.404(5) .
C23 H23 0.9300 .
C24 N25 1.393(5) .
N25 C26 1.287(5) .
C26 C27 1.511(6) .
C27 O31 1.459(5) .
C27 C28 1.507(6) .
C27 H27 0.9800 .
C28 H28A 0.9600 .
C28 H28B 0.9600 .
C28 H28C 0.9600 .
C29 H29A 0.9600 .
C29 H29B 0.9600 .
C29 H29C 0.9600 .
C30 H30A 0.9600 .
C30 H30B 0.9600 .
C30 H30C 0.9600 .
O31 C32 1.345(5) .
C32 O33 1.198(6) .
C32 C34 1.495(7) .
C34 H34A 0.9600 .
C34 H34B 0.9600 .
C34 H34C 0.9600 .
O36 H36 0.8200 .
C1S Cl1 1.796(13) .
C1S Cl1 1.829(14) 4_577
C1S H1SA 0.9700 .
C1S H1SB 0.9700 .
Cl1 C1S 1.829(15) 4_577

loop_
_geom_torsion_atom_site_label_1
_geom_torsion_atom_site_label_2
_geom_torsion_atom_site_label_3
_geom_torsion_atom_site_label_4
_geom_torsion
_geom_torsion_site_symmetry_1
_geom_torsion_site_symmetry_4
C14 N1 C2 N16 17.7(4) . .
C9 N1 C2 N16 -140.8(3) . .
C14 N1 C2 C3 141.0(3) . .
C9 N1 C2 C3 -17.5(4) . .
N16 C2 C3 O10 19.8(4) . .
N1 C2 C3 O10 -93.2(3) . .
N16 C2 C3 C4 133.1(3) . .
N1 C2 C3 C4 20.1(3) . .
N16 C2 C3 C13 -97.7(4) . .
N1 C2 C3 C13 149.3(3) . .
O10 C3 C4 C5 -78.5(4) . .
C2 C3 C4 C5 167.5(4) . .
C13 C3 C4 C5 40.1(5) . .
O10 C3 C4 C9 97.1(3) . .
C2 C3 C4 C9 -16.9(3) . .
C13 C3 C4 C9 -144.3(3) . .
C9 C4 C5 C6 0.0(6) . .
C3 C4 C5 C6 175.2(4) . .
C4 C5 C6 C7 -1.3(7) . .
C5 C6 C7 C8 1.7(7) . .
C6 C7 C8 C9 -0.8(6) . .
C5 C4 C9 C8 0.9(5) . .
C3 C4 C9 C8 -175.2(3) . .
C5 C4 C9 N1 -177.0(3) . .
C3 C4 C9 N1 7.0(4) . .
C7 C8 C9 C4 -0.4(5) . .
C7 C8 C9 N1 177.0(4) . .
C14 N1 C9 C4 -145.5(4) . .
C2 N1 C9 C4 6.8(4) . .
C14 N1 C9 C8 36.8(6) . .
C2 N1 C9 C8 -170.8(4) . .
C4 C3 O10 C11 117.7(3) . .
C2 C3 O10 C11 -133.1(3) . .
C13 C3 O10 C11 -9.2(4) . .
C3 O10 C11 O37 -179.1(3) . .
C3 O10 C11 C12 -3.3(4) . .
O37 C11 C12 N17 -43.2(5) . .
O10 C11 C12 N17 141.3(3) . .
O37 C11 C12 C13 -169.9(4) . .
O10 C11 C12 C13 14.7(4) . .
N17 C12 C13 C3 -142.8(3) . .
C11 C12 C13 C3 -19.3(4) . .
O10 C3 C13 C12 17.5(3) . .
C4 C3 C13 C12 -102.6(4) . .
C2 C3 C13 C12 137.0(3) . .
C9 N1 C14 O35 -25.6(7) . .
C2 N1 C14 O35 -177.4(4) . .
C9 N1 C14 C15 156.8(4) . .
C2 N1 C14 C15 5.0(4) . .
O35 C14 C15 N16 157.9(4) . .
N1 C14 C15 N16 -24.6(4) . .
O35 C14 C15 C30 41.8(6) . .
N1 C14 C15 C30 -140.7(4) . .
O35 C14 C15 C29 -82.6(6) . .
N1 C14 C15 C29 94.9(4) . .
N1 C2 N16 O36 -150.9(3) . .
C3 C2 N16 O36 94.3(4) . .
N1 C2 N16 C15 -33.5(4) . .
C3 C2 N16 C15 -148.3(3) . .
C30 C15 N16 C2 153.2(4) . .
C14 C15 N16 C2 35.8(4) . .
C29 C15 N16 C2 -80.4(5) . .
C30 C15 N16 O36 -90.7(5) . .
C14 C15 N16 O36 152.0(3) . .
C29 C15 N16 O36 35.7(5) . .
C13 C12 N17 C18 67.6(4) . .
C11 C12 N17 C18 -52.8(4) . .
C13 C12 N17 C26 -114.8(4) . .
C11 C12 N17 C26 124.8(3) . .
C26 N17 C18 O38 -177.2(3) . .
C12 N17 C18 O38 0.4(5) . .
C26 N17 C18 C19 2.8(5) . .
C12 N17 C18 C19 -179.5(3) . .
O38 C18 C19 C20 -4.8(5) . .
N17 C18 C19 C20 175.1(3) . .
O38 C18 C19 C24 174.3(3) . .
N17 C18 C19 C24 -5.7(5) . .
C24 C19 C20 C21 -0.8(6) . .
C18 C19 C20 C21 178.4(4) . .
C19 C20 C21 C22 -0.3(6) . .
C20 C21 C22 C23 0.7(6) . .
C21 C22 C23 C24 -0.1(5) . .
C20 C19 C24 N25 -175.6(3) . .
C18 C19 C24 N25 5.2(5) . .
C20 C19 C24 C23 1.4(5) . .
C18 C19 C24 C23 -177.7(3) . .
C22 C23 C24 N25 176.1(3) . .
C22 C23 C24 C19 -1.0(5) . .
C19 C24 N25 C26 -1.3(5) . .
C23 C24 N25 C26 -178.3(3) . .
C24 N25 C26 N17 -2.0(5) . .
C24 N25 C26 C27 173.8(3) . .
C18 N17 C26 N25 1.1(5) . .
C12 N17 C26 N25 -176.4(3) . .
C18 N17 C26 C27 -174.7(3) . .
C12 N17 C26 C27 7.9(5) . .
N25 C26 C27 O31 -106.9(4) . .
N17 C26 C27 O31 69.1(4) . .
N25 C26 C27 C28 12.1(6) . .
N17 C26 C27 C28 -171.9(4) . .
C28 C27 O31 C32 104.2(4) . .
C26 C27 O31 C32 -133.1(3) . .
C27 O31 C32 O33 5.3(6) . .
C27 O31 C32 C34 -175.2(4) . .
Cl1 C1S Cl1 C1S -46.7(13) 4_577 4_577
